data_4346386
loop_
_publ_author_name
'Adams, Jeramie J.'
'Arulsamy, Navamoney'
'Sullivan, B. Patrick'
'Roddick, Dean M.'
'Neuberger, Amelia'
'Schmehl, Russell H.'

_publ_section_title
;
 Homoleptic Tris-Diphosphine Re(I) and Re(II) Complexes and Re(II)
 Photophysics and Photochemistry.
;
_journal_issue 23
_journal_name_full 'Inorganic chemistry'
_journal_page_first 11136
_journal_page_last 11149
_journal_paper_doi 10.1021/acs.inorgchem.5b01395
_journal_volume 54
_journal_year 2015
_chemical_formula_moiety 'C18 H48 P6 Re, C24 B F20, C H2 Cl2'
_chemical_formula_sum 'C43 H50 B Cl2 F20 P6 Re'
_chemical_formula_weight 1400.56
_space_group_IT_number 2
_space_group_name_Hall '-P 1'
_space_group_name_H-M_alt 'P -1'
_symmetry_cell_setting triclinic
_symmetry_space_group_name_Hall '-P 1'
_symmetry_space_group_name_H-M 'P -1'
_atom_sites_solution_hydrogens geom
_atom_sites_solution_primary direct
_atom_sites_solution_secondary difmap
_audit_creation_method SHELXL-97
_cell_angle_alpha 63.246(1)
_cell_angle_beta 79.856(1)
_cell_angle_gamma 89.389(1)
_cell_formula_units_Z 2
_cell_length_a 10.1455(1)
_cell_length_b 16.3292(2)
_cell_length_c 17.6183(2)
_cell_measurement_reflns_used 9828
_cell_measurement_temperature 150(2)
_cell_measurement_theta_max 34.63
_cell_measurement_theta_min 2.61
_cell_volume 2557.75(6)
_computing_cell_refinement 'Bruker SMART (Bruker, 2008)'
_computing_data_collection 'Bruker SMART (Bruker, 2008)'
_computing_data_reduction 'Bruker SAINT (Bruker, 2008)'
_computing_molecular_graphics 'Bruker SHELXTL V. 6.14 (Bruker, 2008)'
_computing_publication_material 'Bruker SHELXTL V. 6.14 (Bruker, 2008)'
_computing_structure_refinement 'SHELXL-97 (Sheldrick, 2007)'
_computing_structure_solution 'SHELXS-97 (Sheldrick, 2008)'
_diffrn_ambient_temperature 150(2)
_diffrn_measured_fraction_theta_full 0.984
_diffrn_measured_fraction_theta_max 0.984
_diffrn_measurement_device_type 'CCD area detector'
_diffrn_measurement_method 'phi and omega scans'
_diffrn_radiation_monochromator graphite
_diffrn_radiation_source 'fine-focus sealed tube'
_diffrn_radiation_type MoK\a
_diffrn_radiation_wavelength 0.71073
_diffrn_reflns_av_R_equivalents 0.0571
_diffrn_reflns_av_sigmaI/netI 0.0393
_diffrn_reflns_limit_h_max 12
_diffrn_reflns_limit_h_min -15
_diffrn_reflns_limit_k_max 24
_diffrn_reflns_limit_k_min -24
_diffrn_reflns_limit_l_max 26
_diffrn_reflns_limit_l_min -26
_diffrn_reflns_number 65713
_diffrn_reflns_theta_full 32.58
_diffrn_reflns_theta_max 32.58
_diffrn_reflns_theta_min 2.21
_exptl_absorpt_coefficient_mu 2.774
_exptl_absorpt_correction_T_max 0.4518
_exptl_absorpt_correction_T_min 0.3733
_exptl_absorpt_correction_type multi-scan
_exptl_absorpt_process_details 'SADABS (Bruker AXS Inc., 2008)'
_exptl_crystal_colour colourless
_exptl_crystal_density_diffrn 1.819
_exptl_crystal_density_method 'not measured'
_exptl_crystal_description rectangular_prism
_exptl_crystal_F_000 1384
_exptl_crystal_size_max 0.483
_exptl_crystal_size_mid 0.330
_exptl_crystal_size_min 0.286
_refine_diff_density_max 4.208
_refine_diff_density_min -2.080
_refine_diff_density_rms 0.132
_refine_ls_extinction_method none
_refine_ls_goodness_of_fit_ref 1.058
_refine_ls_hydrogen_treatment constr
_refine_ls_matrix_type full
_refine_ls_number_parameters 658
_refine_ls_number_reflns 18337
_refine_ls_number_restraints 0
_refine_ls_restrained_S_all 1.058
_refine_ls_R_factor_all 0.0380
_refine_ls_R_factor_gt 0.0348
_refine_ls_shift/su_max 0.002
_refine_ls_shift/su_mean 0.000
_refine_ls_structure_factor_coef Fsqd
_refine_ls_weighting_details 'calc w=1/[\s^2^(Fo^2^)+(0.0551P)^2^+2.7240P] where P=(Fo^2^+2Fc^2^)/3'
_refine_ls_weighting_scheme calc
_refine_ls_wR_factor_gt 0.0950
_refine_ls_wR_factor_ref 0.0971
_reflns_number_gt 16899
_reflns_number_total 18337
_reflns_threshold_expression >2sigma(I)
_cod_data_source_file ic5b01395_si_002.cif
_cod_data_source_block 1
_cod_depositor_comments
;
The following automatic conversions were performed:

data item '_symmetry_cell_setting' value 'Triclinic' was changed to
'triclinic' in accordance with the
/home/saulius/struct/COD-crude-data/automatic-downloads/DataCite-retrospective/ACS/depositions/lib/dictionaries/cif_core.dic
dictionary named 'cif_core.dic' version 2.4.2 last updated on
2011-04-26.

Automatic conversion script
Id: cif_fix_values 6909 2019-04-08 15:41:33Z antanas 
;
_cod_original_cell_volume 2557.75(5)
_cod_original_sg_symbol_H-M P-1
_cod_original_formula_sum 'C43 H50 B1 Cl2 F20 P6 Re'
_cod_database_code 4346386

loop_
_symmetry_equiv_pos_as_xyz
'x, y, z'
'-x, -y, -z'

loop_
_atom_site_label
_atom_site_type_symbol
_atom_site_fract_x
_atom_site_fract_y
_atom_site_fract_z
_atom_site_U_iso_or_equiv
_atom_site_adp_type
_atom_site_occupancy
_atom_site_symmetry_multiplicity
_atom_site_calc_flag
_atom_site_refinement_flags
Re1 Re 0.690712(9) 0.748975(5) 0.733501(5) 0.01659(3) Uani 1 1 d .
P1 P 0.56565(8) 0.88138(5) 0.68172(5) 0.02654(13) Uani 1 1 d .
P2 P 0.62263(11) 0.75316(7) 0.86834(5) 0.03823(19) Uani 1 1 d .
P3 P 0.76407(10) 0.76685(6) 0.59104(5) 0.03417(17) Uani 1 1 d .
P4 P 0.89718(9) 0.83802(6) 0.69650(6) 0.03597(17) Uani 1 1 d .
P5 P 0.50320(12) 0.64604(8) 0.76020(7) 0.0477(2) Uani 1 1 d .
P6 P 0.79789(10) 0.61077(5) 0.79897(5) 0.03216(16) Uani 1 1 d .
C1 C 0.6214(5) 0.9921(3) 0.5879(3) 0.0567(11) Uani 1 1 d .
H1A H 0.5495 1.0339 0.5818 0.085 Uiso 1 1 calc R
H1B H 0.6436 0.9836 0.5357 0.085 Uiso 1 1 calc R
H1C H 0.7011 1.0185 0.5959 0.085 Uiso 1 1 calc R
C2 C 0.3973(4) 0.8687(3) 0.6616(4) 0.0563(11) Uani 1 1 d .
H2A H 0.3584 0.9283 0.6408 0.084 Uiso 1 1 calc R
H2B H 0.3400 0.8243 0.7156 0.084 Uiso 1 1 calc R
H2C H 0.4037 0.8466 0.6179 0.084 Uiso 1 1 calc R
C3 C 0.5195(5) 0.9229(3) 0.7646(3) 0.0584(12) Uani 1 1 d .
H3A H 0.5951 0.9621 0.7626 0.070 Uiso 1 1 calc R
H3B H 0.4404 0.9596 0.7536 0.070 Uiso 1 1 calc R
C4 C 0.4858(6) 0.8357(4) 0.8560(3) 0.0617(12) Uani 1 1 d .
H4A H 0.3988 0.8043 0.8621 0.074 Uiso 1 1 calc R
H4B H 0.4775 0.8551 0.9022 0.074 Uiso 1 1 calc R
C5 C 0.5508(7) 0.6585(4) 0.9708(3) 0.0699(16) Uani 1 1 d .
H5A H 0.5324 0.6800 1.0151 0.105 Uiso 1 1 calc R
H5B H 0.6140 0.6105 0.9870 0.105 Uiso 1 1 calc R
H5C H 0.4668 0.6335 0.9662 0.105 Uiso 1 1 calc R
C6 C 0.7376(5) 0.8041(3) 0.9078(2) 0.0481(9) Uani 1 1 d .
H6A H 0.6935 0.8001 0.9637 0.072 Uiso 1 1 calc R
H6B H 0.7617 0.8688 0.8659 0.072 Uiso 1 1 calc R
H6C H 0.8190 0.7707 0.9149 0.072 Uiso 1 1 calc R
C7 C 0.8062(9) 0.6741(3) 0.5641(3) 0.094(3) Uani 1 1 d .
H7A H 0.8335 0.6990 0.5011 0.142 Uiso 1 1 calc R
H7B H 0.7277 0.6300 0.5846 0.142 Uiso 1 1 calc R
H7C H 0.8803 0.6431 0.5919 0.142 Uiso 1 1 calc R
C8 C 0.6626(6) 0.8243(4) 0.5069(3) 0.0678(14) Uani 1 1 d .
H8A H 0.7082 0.8254 0.4525 0.102 Uiso 1 1 calc R
H8B H 0.6514 0.8874 0.4981 0.102 Uiso 1 1 calc R
H8C H 0.5742 0.7905 0.5253 0.102 Uiso 1 1 calc R
C9 C 0.9191(6) 0.8445(5) 0.5376(3) 0.0809(19) Uani 1 1 d .
H9A H 0.9749 0.8239 0.4983 0.097 Uiso 1 1 calc R
H9B H 0.8941 0.9071 0.5014 0.097 Uiso 1 1 calc R
C10 C 0.9956(7) 0.8495(6) 0.5925(5) 0.101(3) Uani 1 1 d .
H10A H 1.0498 0.9093 0.5626 0.121 Uiso 1 1 calc R
H10B H 1.0585 0.8004 0.6050 0.121 Uiso 1 1 calc R
C11 C 0.9094(4) 0.9561(3) 0.6793(3) 0.0518(10) Uani 1 1 d .
H11A H 1.0042 0.9784 0.6647 0.078 Uiso 1 1 calc R
H11B H 0.8660 0.9590 0.7322 0.078 Uiso 1 1 calc R
H11C H 0.8646 0.9945 0.6316 0.078 Uiso 1 1 calc R
C12 C 1.0290(5) 0.7989(4) 0.7609(5) 0.098(3) Uani 1 1 d .
H12A H 1.1054 0.8454 0.7346 0.148 Uiso 1 1 calc R
H12B H 1.0583 0.7408 0.7628 0.148 Uiso 1 1 calc R
H12C H 0.9938 0.7897 0.8200 0.148 Uiso 1 1 calc R
C13 C 0.4342(8) 0.6386(5) 0.6765(4) 0.102(3) Uani 1 1 d .
H13A H 0.3581 0.5920 0.7026 0.153 Uiso 1 1 calc R
H13B H 0.5032 0.6214 0.6410 0.153 Uiso 1 1 calc R
H13C H 0.4037 0.6984 0.6400 0.153 Uiso 1 1 calc R
C14 C 0.3504(6) 0.6228(5) 0.8368(4) 0.083(2) Uani 1 1 d .
H14A H 0.2915 0.5775 0.8340 0.124 Uiso 1 1 calc R
H14B H 0.3054 0.6798 0.8234 0.124 Uiso 1 1 calc R
H14C H 0.3703 0.5984 0.8953 0.124 Uiso 1 1 calc R
C15 C 0.5572(9) 0.5257(4) 0.8124(8) 0.150(5) Uani 1 1 d .
H15A H 0.5011 0.4938 0.8712 0.180 Uiso 1 1 calc R
H15B H 0.5335 0.4943 0.7793 0.180 Uiso 1 1 calc R
C16 C 0.6919(9) 0.5101(3) 0.8213(6) 0.112(3) Uani 1 1 d .
H16A H 0.7321 0.4847 0.7817 0.134 Uiso 1 1 calc R
H16B H 0.6927 0.4627 0.8812 0.134 Uiso 1 1 calc R
C17 C 0.8347(8) 0.5727(4) 0.9065(3) 0.085(2) Uani 1 1 d .
H17A H 0.8785 0.5149 0.9235 0.128 Uiso 1 1 calc R
H17B H 0.7509 0.5629 0.9479 0.128 Uiso 1 1 calc R
H17C H 0.8945 0.6196 0.9061 0.128 Uiso 1 1 calc R
C18 C 0.9563(8) 0.5861(4) 0.7498(4) 0.104(3) Uani 1 1 d .
H18A H 0.9800 0.5251 0.7889 0.156 Uiso 1 1 calc R
H18B H 1.0269 0.6326 0.7392 0.156 Uiso 1 1 calc R
H18C H 0.9474 0.5873 0.6948 0.156 Uiso 1 1 calc R
B1 B 0.8418(3) 0.21369(17) 0.78013(17) 0.0194(4) Uani 1 1 d .
C19 C 0.9134(3) 0.26830(16) 0.82364(17) 0.0226(4) Uani 1 1 d .
C20 C 0.8676(3) 0.26441(17) 0.90468(17) 0.0263(5) Uani 1 1 d .
C21 C 0.9366(4) 0.30870(19) 0.93911(19) 0.0343(7) Uani 1 1 d .
F21 F 0.8860(3) 0.30274(16) 1.01767(14) 0.0505(6) Uani 1 1 d .
C22 C 1.0556(4) 0.3596(2) 0.8928(2) 0.0374(7) Uani 1 1 d .
F22 F 1.1211(3) 0.40496(16) 0.92466(17) 0.0552(7) Uani 1 1 d .
C23 C 1.1061(3) 0.36593(19) 0.8126(2) 0.0331(6) Uani 1 1 d .
F23 F 1.2192(2) 0.41879(15) 0.76458(16) 0.0459(5) Uani 1 1 d .
C24 C 1.0366(3) 0.31891(18) 0.78133(18) 0.0263(5) Uani 1 1 d .
F24 F 1.09459(19) 0.32512(14) 0.70412(13) 0.0345(4) Uani 1 1 d .
C25 C 0.6806(3) 0.18471(16) 0.82182(16) 0.0208(4) Uani 1 1 d .
C26 C 0.6099(3) 0.10113(19) 0.84674(19) 0.0272(5) Uani 1 1 d .
F26 F 0.6741(2) 0.02926(12) 0.84444(14) 0.0364(4) Uani 1 1 d .
C27 C 0.4716(3) 0.0848(2) 0.8751(2) 0.0351(6) Uani 1 1 d .
F27 F 0.4099(2) 0.00242(16) 0.89787(19) 0.0551(6) Uani 1 1 d .
C28 C 0.3954(3) 0.1536(2) 0.8789(2) 0.0345(6) Uani 1 1 d .
F28 F 0.2622(2) 0.14041(18) 0.90298(18) 0.0539(6) Uani 1 1 d .
C29 C 0.4605(3) 0.2374(2) 0.85553(17) 0.0268(5) Uani 1 1 d .
F29 F 0.3890(2) 0.30571(14) 0.85965(13) 0.0384(4) Uani 1 1 d .
C30 C 0.5974(3) 0.25124(17) 0.82711(16) 0.0220(4) Uani 1 1 d .
F30 F 0.65212(18) 0.33620(11) 0.80300(12) 0.0287(3) Uani 1 1 d .
C31 C 0.8381(3) 0.27746(16) 0.67592(15) 0.0207(4) Uani 1 1 d .
F31 F 0.7517(2) 0.21712(13) 0.95477(11) 0.0331(4) Uani 1 1 d .
C32 C 0.8033(3) 0.23477(18) 0.62842(17) 0.0246(5) Uani 1 1 d .
F32 F 0.7822(2) 0.14192(12) 0.66643(12) 0.0341(4) Uani 1 1 d .
C33 C 0.7879(3) 0.2802(2) 0.54330(18) 0.0288(5) Uani 1 1 d .
F33 F 0.7531(3) 0.23297(15) 0.50267(14) 0.0435(5) Uani 1 1 d .
C34 C 0.8061(3) 0.3748(2) 0.50006(17) 0.0304(5) Uani 1 1 d .
F34 F 0.7915(3) 0.42096(16) 0.41726(12) 0.0458(5) Uani 1 1 d .
C35 C 0.8376(3) 0.42114(18) 0.54372(17) 0.0273(5) Uani 1 1 d .
F35 F 0.8524(2) 0.51352(12) 0.50363(12) 0.0378(4) Uani 1 1 d .
C36 C 0.8515(3) 0.37257(17) 0.62968(16) 0.0226(4) Uani 1 1 d .
F36 F 0.8786(2) 0.42568(11) 0.66648(11) 0.0293(3) Uani 1 1 d .
C37 C 0.9351(3) 0.12530(16) 0.79864(15) 0.0205(4) Uani 1 1 d .
C38 C 1.0416(3) 0.11986(17) 0.73987(15) 0.0223(4) Uani 1 1 d .
F38 F 1.06933(19) 0.18517(12) 0.65627(10) 0.0305(4) Uani 1 1 d .
C39 C 1.1249(3) 0.04791(18) 0.76074(17) 0.0242(5) Uani 1 1 d .
F39 F 1.2240(2) 0.04621(14) 0.69960(12) 0.0362(4) Uani 1 1 d .
C40 C 1.1033(3) -0.02389(17) 0.84298(17) 0.0242(5) Uani 1 1 d .
F40 F 1.1805(2) -0.09491(12) 0.86284(12) 0.0332(4) Uani 1 1 d .
C41 C 0.9995(3) -0.02241(17) 0.90400(16) 0.0242(5) Uani 1 1 d .
F41 F 0.9753(2) -0.09234(12) 0.98372(11) 0.0338(4) Uani 1 1 d .
C42 C 0.9207(3) 0.05218(17) 0.88132(16) 0.0225(4) Uani 1 1 d .
F42 F 0.82489(19) 0.05084(12) 0.94539(10) 0.0302(3) Uani 1 1 d .
C43 C 0.4046(6) 0.3704(5) 0.6001(5) 0.087(2) Uani 1 1 d .
H43A H 0.4169 0.3956 0.5364 0.105 Uiso 1 1 calc R
H43B H 0.3102 0.3765 0.6222 0.105 Uiso 1 1 calc R
Cl1 Cl 0.51080(15) 0.43470(13) 0.62455(10) 0.0786(4) Uani 1 1 d .
Cl2 Cl 0.4344(2) 0.25393(16) 0.64467(14) 0.0998(6) Uani 1 1 d .

loop_
_atom_site_aniso_label
_atom_site_aniso_U_11
_atom_site_aniso_U_22
_atom_site_aniso_U_33
_atom_site_aniso_U_23
_atom_site_aniso_U_13
_atom_site_aniso_U_12
Re1 0.01922(5) 0.01611(4) 0.01505(4) -0.00809(3) -0.00202(3) 0.00185(3)
P1 0.0272(3) 0.0223(3) 0.0296(3) -0.0093(2) -0.0117(3) 0.0064(2)
P2 0.0462(5) 0.0496(5) 0.0228(3) -0.0226(3) 0.0019(3) -0.0057(4)
P3 0.0476(5) 0.0332(4) 0.0203(3) -0.0136(3) 0.0009(3) 0.0043(3)
P4 0.0257(4) 0.0345(4) 0.0459(4) -0.0195(3) 0.0012(3) -0.0024(3)
P5 0.0464(6) 0.0512(5) 0.0430(5) -0.0208(4) -0.0027(4) -0.0225(4)
P6 0.0467(5) 0.0234(3) 0.0319(3) -0.0148(3) -0.0152(3) 0.0147(3)
C1 0.065(3) 0.0342(17) 0.051(2) -0.0017(15) -0.014(2) 0.0102(18)
C2 0.0344(19) 0.057(2) 0.083(3) -0.032(2) -0.026(2) 0.0104(17)
C3 0.064(3) 0.070(3) 0.067(3) -0.051(2) -0.023(2) 0.034(2)
C4 0.061(3) 0.073(3) 0.061(3) -0.044(2) -0.002(2) 0.020(2)
C5 0.110(5) 0.058(3) 0.0331(17) -0.0192(18) 0.005(2) -0.023(3)
C6 0.068(3) 0.0484(19) 0.0339(15) -0.0248(15) -0.0077(16) -0.0080(18)
C7 0.188(8) 0.048(2) 0.043(2) -0.0313(19) 0.021(3) 0.016(3)
C8 0.087(4) 0.084(3) 0.0266(15) -0.0189(19) -0.016(2) 0.009(3)
C9 0.074(4) 0.121(5) 0.0367(19) -0.038(3) 0.025(2) -0.037(3)
C10 0.076(4) 0.128(6) 0.104(5) -0.085(5) 0.059(4) -0.061(4)
C11 0.046(2) 0.0389(18) 0.073(3) -0.0283(18) -0.009(2) -0.0144(16)
C12 0.039(2) 0.069(3) 0.160(7) -0.016(4) -0.052(4) 0.000(2)
C13 0.120(6) 0.125(6) 0.061(3) -0.047(3) 0.001(3) -0.085(5)
C14 0.059(3) 0.110(5) 0.070(3) -0.041(3) 0.018(3) -0.054(3)
C15 0.119(7) 0.026(2) 0.264(13) -0.019(4) -0.069(8) -0.013(3)
C16 0.129(7) 0.029(2) 0.181(8) -0.031(3) -0.084(6) 0.005(3)
C17 0.143(6) 0.067(3) 0.050(2) -0.019(2) -0.056(3) 0.030(4)
C18 0.115(6) 0.068(3) 0.087(4) -0.012(3) 0.012(4) 0.065(4)
B1 0.0207(12) 0.0170(10) 0.0221(10) -0.0103(8) -0.0044(9) 0.0038(8)
C19 0.0264(12) 0.0177(9) 0.0261(10) -0.0104(8) -0.0102(9) 0.0059(8)
C20 0.0355(14) 0.0206(10) 0.0251(10) -0.0104(9) -0.0124(10) 0.0062(9)
C21 0.057(2) 0.0245(11) 0.0287(12) -0.0134(10) -0.0232(13) 0.0098(12)
F21 0.0869(19) 0.0442(11) 0.0310(9) -0.0225(9) -0.0217(11) 0.0039(11)
C22 0.053(2) 0.0235(12) 0.0439(16) -0.0143(11) -0.0339(15) 0.0069(12)
F22 0.0786(18) 0.0406(11) 0.0622(14) -0.0253(10) -0.0467(14) 0.0013(11)
C23 0.0322(14) 0.0229(11) 0.0452(16) -0.0113(11) -0.0218(13) 0.0036(10)
F23 0.0351(11) 0.0373(10) 0.0594(13) -0.0119(9) -0.0223(10) -0.0067(8)
C24 0.0245(12) 0.0235(11) 0.0317(12) -0.0111(9) -0.0118(10) 0.0047(9)
F24 0.0237(8) 0.0411(10) 0.0394(9) -0.0201(8) -0.0027(7) -0.0011(7)
C25 0.0218(11) 0.0201(9) 0.0232(9) -0.0127(8) -0.0034(8) 0.0026(8)
C26 0.0244(12) 0.0252(11) 0.0356(13) -0.0184(10) -0.0021(10) 0.0019(9)
F26 0.0327(9) 0.0244(8) 0.0587(12) -0.0263(8) -0.0036(9) 0.0014(7)
C27 0.0271(14) 0.0322(14) 0.0463(16) -0.0216(13) 0.0034(12) -0.0070(11)
F27 0.0368(12) 0.0418(11) 0.0859(18) -0.0355(12) 0.0096(12) -0.0172(9)
C28 0.0216(13) 0.0416(15) 0.0383(14) -0.0192(13) 0.0022(11) -0.0001(11)
F28 0.0212(9) 0.0594(14) 0.0724(16) -0.0291(13) 0.0102(10) -0.0033(9)
C29 0.0237(12) 0.0308(12) 0.0263(11) -0.0142(10) -0.0026(9) 0.0086(10)
F29 0.0309(10) 0.0407(10) 0.0442(10) -0.0213(8) -0.0036(8) 0.0163(8)
C30 0.0228(11) 0.0222(10) 0.0231(10) -0.0125(8) -0.0039(8) 0.0043(8)
F30 0.0303(9) 0.0199(7) 0.0384(8) -0.0152(6) -0.0077(7) 0.0068(6)
C31 0.0211(11) 0.0198(9) 0.0222(9) -0.0102(8) -0.0051(8) 0.0047(8)
F31 0.0421(11) 0.0340(8) 0.0236(7) -0.0144(7) -0.0037(7) -0.0008(7)
C32 0.0272(12) 0.0225(10) 0.0273(11) -0.0134(9) -0.0076(10) 0.0066(9)
F32 0.0507(12) 0.0222(7) 0.0375(9) -0.0175(7) -0.0175(8) 0.0074(7)
C33 0.0323(14) 0.0356(13) 0.0279(11) -0.0206(11) -0.0117(10) 0.0104(11)
F33 0.0603(14) 0.0494(11) 0.0384(10) -0.0310(9) -0.0222(10) 0.0133(10)
C34 0.0313(14) 0.0375(14) 0.0208(10) -0.0110(10) -0.0079(10) 0.0095(11)
F34 0.0592(14) 0.0506(12) 0.0233(8) -0.0106(8) -0.0152(9) 0.0118(10)
C35 0.0276(13) 0.0231(11) 0.0251(11) -0.0059(9) -0.0044(10) 0.0049(9)
F35 0.0461(12) 0.0228(8) 0.0324(8) -0.0015(6) -0.0090(8) 0.0033(7)
C36 0.0221(11) 0.0204(10) 0.0242(10) -0.0093(8) -0.0048(9) 0.0028(8)
F36 0.0395(10) 0.0188(6) 0.0312(8) -0.0116(6) -0.0107(7) 0.0023(6)
C37 0.0230(11) 0.0201(9) 0.0200(9) -0.0106(8) -0.0040(8) 0.0046(8)
C38 0.0249(12) 0.0216(10) 0.0197(9) -0.0091(8) -0.0034(8) 0.0059(9)
F38 0.0329(9) 0.0304(8) 0.0192(6) -0.0058(6) 0.0011(6) 0.0100(7)
C39 0.0221(11) 0.0263(11) 0.0246(10) -0.0130(9) -0.0022(9) 0.0077(9)
F39 0.0332(10) 0.0401(9) 0.0304(8) -0.0148(7) 0.0017(7) 0.0168(8)
C40 0.0236(12) 0.0227(10) 0.0279(11) -0.0122(9) -0.0075(9) 0.0080(9)
F40 0.0318(9) 0.0273(8) 0.0383(9) -0.0122(7) -0.0099(7) 0.0153(7)
C41 0.0262(12) 0.0211(10) 0.0221(10) -0.0069(8) -0.0047(9) 0.0052(9)
F41 0.0371(10) 0.0262(8) 0.0241(7) -0.0004(6) -0.0029(7) 0.0086(7)
C42 0.0239(11) 0.0211(10) 0.0203(9) -0.0086(8) -0.0009(8) 0.0042(8)
F42 0.0317(9) 0.0296(8) 0.0215(7) -0.0079(6) 0.0029(6) 0.0085(7)
C43 0.047(3) 0.111(5) 0.088(4) -0.028(4) -0.023(3) -0.003(3)
Cl1 0.0560(7) 0.1164(12) 0.0745(8) -0.0532(9) -0.0127(6) 0.0150(8)
Cl2 0.0897(12) 0.1349(16) 0.1039(13) -0.0720(13) -0.0398(10) 0.0065(11)

loop_
_atom_type_symbol
_atom_type_description
_atom_type_scat_dispersion_real
_atom_type_scat_dispersion_imag
_atom_type_scat_source
C C 0.0033 0.0016 'International Tables Vol C Tables 4.2.6.8 and 6.1.1.4'
H H 0.0000 0.0000 'International Tables Vol C Tables 4.2.6.8 and 6.1.1.4'
B B 0.0013 0.0007 'International Tables Vol C Tables 4.2.6.8 and 6.1.1.4'
F F 0.0171 0.0103 'International Tables Vol C Tables 4.2.6.8 and 6.1.1.4'
P P 0.1023 0.0942 'International Tables Vol C Tables 4.2.6.8 and 6.1.1.4'
Cl Cl 0.1484 0.1585 'International Tables Vol C Tables 4.2.6.8 and 6.1.1.4'
Re Re -1.0185 7.2310 'International Tables Vol C Tables 4.2.6.8 and 6.1.1.4'

loop_
_geom_angle_atom_site_label_1
_geom_angle_atom_site_label_2
_geom_angle_atom_site_label_3
_geom_angle
P3 Re1 P6 93.94(3)
P3 Re1 P4 80.84(3)
P6 Re1 P4 90.72(3)
P3 Re1 P1 91.33(3)
P6 Re1 P1 173.89(3)
P4 Re1 P1 93.16(3)
P3 Re1 P2 172.20(3)
P6 Re1 P2 92.13(3)
P4 Re1 P2 94.19(3)
P1 Re1 P2 82.89(3)
P3 Re1 P5 92.46(4)
P6 Re1 P5 83.46(4)
P4 Re1 P5 170.83(4)
P1 Re1 P5 93.24(4)
P2 Re1 P5 93.10(4)
C1 P1 C2 98.0(2)
C1 P1 C3 98.3(2)
C2 P1 C3 98.8(2)
C1 P1 Re1 126.98(16)
C2 P1 Re1 118.63(15)
C3 P1 Re1 111.15(15)
C5 P2 C6 97.5(2)
C5 P2 C4 100.4(3)
C6 P2 C4 98.6(2)
C5 P2 Re1 126.96(17)
C6 P2 Re1 120.36(14)
C4 P2 Re1 108.08(15)
C7 P3 C8 96.0(3)
C7 P3 C9 101.2(3)
C8 P3 C9 98.7(3)
C7 P3 Re1 124.97(16)
C8 P3 Re1 120.80(18)
C9 P3 Re1 110.64(16)
C11 P4 C12 96.2(3)
C11 P4 C10 101.1(3)
C12 P4 C10 98.1(4)
C11 P4 Re1 124.05(15)
C12 P4 Re1 122.4(2)
C10 P4 Re1 110.34(19)
C14 P5 C13 98.0(3)
C14 P5 C15 95.2(4)
C13 P5 C15 98.3(5)
C14 P5 Re1 127.14(19)
C13 P5 Re1 123.85(18)
C15 P5 Re1 107.5(3)
C17 P6 C18 97.4(4)
C17 P6 C16 98.3(4)
C18 P6 C16 100.2(4)
C17 P6 Re1 120.2(2)
C18 P6 Re1 124.47(18)
C16 P6 Re1 111.7(2)
P1 C1 H1A 109.5
P1 C1 H1B 109.5
H1A C1 H1B 109.5
P1 C1 H1C 109.5
H1A C1 H1C 109.5
H1B C1 H1C 109.5
P1 C2 H2A 109.5
P1 C2 H2B 109.5
H2A C2 H2B 109.5
P1 C2 H2C 109.5
H2A C2 H2C 109.5
H2B C2 H2C 109.5
C4 C3 P1 107.5(3)
C4 C3 H3A 110.2
P1 C3 H3A 110.2
C4 C3 H3B 110.2
P1 C3 H3B 110.2
H3A C3 H3B 108.5
C3 C4 P2 110.4(3)
C3 C4 H4A 109.6
P2 C4 H4A 109.6
C3 C4 H4B 109.6
P2 C4 H4B 109.6
H4A C4 H4B 108.1
P2 C5 H5A 109.5
P2 C5 H5B 109.5
H5A C5 H5B 109.5
P2 C5 H5C 109.5
H5A C5 H5C 109.5
H5B C5 H5C 109.5
P2 C6 H6A 109.5
P2 C6 H6B 109.5
H6A C6 H6B 109.5
P2 C6 H6C 109.5
H6A C6 H6C 109.5
H6B C6 H6C 109.5
P3 C7 H7A 109.5
P3 C7 H7B 109.5
H7A C7 H7B 109.5
P3 C7 H7C 109.5
H7A C7 H7C 109.5
H7B C7 H7C 109.5
P3 C8 H8A 109.5
P3 C8 H8B 109.5
H8A C8 H8B 109.5
P3 C8 H8C 109.5
H8A C8 H8C 109.5
H8B C8 H8C 109.5
C10 C9 P3 115.3(4)
C10 C9 H9A 108.5
P3 C9 H9A 108.5
C10 C9 H9B 108.5
P3 C9 H9B 108.5
H9A C9 H9B 107.5
C9 C10 P4 114.3(4)
C9 C10 H10A 108.7
P4 C10 H10A 108.7
C9 C10 H10B 108.7
P4 C10 H10B 108.7
H10A C10 H10B 107.6
P4 C11 H11A 109.5
P4 C11 H11B 109.5
H11A C11 H11B 109.5
P4 C11 H11C 109.5
H11A C11 H11C 109.5
H11B C11 H11C 109.5
P4 C12 H12A 109.5
P4 C12 H12B 109.5
H12A C12 H12B 109.5
P4 C12 H12C 109.5
H12A C12 H12C 109.5
H12B C12 H12C 109.5
P5 C13 H13A 109.5
P5 C13 H13B 109.5
H13A C13 H13B 109.5
P5 C13 H13C 109.5
H13A C13 H13C 109.5
H13B C13 H13C 109.5
P5 C14 H14A 109.5
P5 C14 H14B 109.5
H14A C14 H14B 109.5
P5 C14 H14C 109.5
H14A C14 H14C 109.5
H14B C14 H14C 109.5
C16 C15 P5 120.7(4)
C16 C15 H15A 107.1
P5 C15 H15A 107.1
C16 C15 H15B 107.1
P5 C15 H15B 107.1
H15A C15 H15B 106.8
C15 C16 P6 115.5(4)
C15 C16 H16A 108.4
P6 C16 H16A 108.4
C15 C16 H16B 108.4
P6 C16 H16B 108.4
H16A C16 H16B 107.5
P6 C17 H17A 109.5
P6 C17 H17B 109.5
H17A C17 H17B 109.5
P6 C17 H17C 109.5
H17A C17 H17C 109.5
H17B C17 H17C 109.5
P6 C18 H18A 109.5
P6 C18 H18B 109.5
H18A C18 H18B 109.5
P6 C18 H18C 109.5
H18A C18 H18C 109.5
H18B C18 H18C 109.5
C25 B1 C19 112.9(2)
C25 B1 C37 114.30(19)
C19 B1 C37 101.57(19)
C25 B1 C31 101.35(19)
C19 B1 C31 113.97(19)
C37 B1 C31 113.32(19)
C24 C19 C20 113.5(2)
C24 C19 B1 120.0(2)
C20 C19 B1 126.4(2)
F31 C20 C21 115.4(3)
F31 C20 C19 121.3(2)
C21 C20 C19 123.3(3)
F21 C21 C22 119.7(3)
F21 C21 C20 120.2(3)
C22 C21 C20 120.1(3)
F22 C22 C21 120.4(3)
F22 C22 C23 120.2(3)
C21 C22 C23 119.3(3)
F23 C23 C22 120.2(3)
F23 C23 C24 120.7(3)
C22 C23 C24 119.0(3)
F24 C24 C23 115.8(3)
F24 C24 C19 119.6(2)
C23 C24 C19 124.7(3)
C26 C25 C30 112.8(2)
C26 C25 B1 127.7(2)
C30 C25 B1 119.2(2)
F26 C26 C27 115.1(2)
F26 C26 C25 120.9(2)
C27 C26 C25 124.0(3)
F27 C27 C28 119.0(3)
F27 C27 C26 120.8(3)
C28 C27 C26 120.2(3)
F28 C28 C29 120.7(3)
F28 C28 C27 121.2(3)
C29 C28 C27 118.1(3)
F29 C29 C30 120.6(3)
F29 C29 C28 119.5(3)
C30 C29 C28 120.0(3)
F30 C30 C29 115.9(2)
F30 C30 C25 119.2(2)
C29 C30 C25 124.9(2)
C36 C31 C32 113.0(2)
C36 C31 B1 127.6(2)
C32 C31 B1 119.0(2)
F32 C32 C33 115.7(2)
F32 C32 C31 119.5(2)
C33 C32 C31 124.9(2)
F33 C33 C32 120.7(3)
F33 C33 C34 119.9(3)
C32 C33 C34 119.4(3)
F34 C34 C35 120.6(3)
F34 C34 C33 120.7(3)
C35 C34 C33 118.7(2)
F35 C35 C34 119.8(2)
F35 C35 C36 120.2(3)
C34 C35 C36 120.0(2)
F36 C36 C31 121.4(2)
F36 C36 C35 114.6(2)
C31 C36 C35 124.0(2)
C42 C37 C38 113.5(2)
C42 C37 B1 120.4(2)
C38 C37 B1 125.7(2)
F38 C38 C39 115.1(2)
F38 C38 C37 121.2(2)
C39 C38 C37 123.7(2)
F39 C39 C40 119.6(2)
F39 C39 C38 120.2(2)
C40 C39 C38 120.1(2)
F40 C40 C39 120.5(2)
F40 C40 C41 120.6(2)
C39 C40 C41 118.9(2)
F41 C41 C40 119.7(2)
F41 C41 C42 121.0(2)
C40 C41 C42 119.3(2)
F42 C42 C37 119.6(2)
F42 C42 C41 115.9(2)
C37 C42 C41 124.4(2)
Cl1 C43 Cl2 112.7(3)
Cl1 C43 H43A 109.1
Cl2 C43 H43A 109.1
Cl1 C43 H43B 109.1
Cl2 C43 H43B 109.1
H43A C43 H43B 107.8

loop_
_geom_bond_atom_site_label_1
_geom_bond_atom_site_label_2
_geom_bond_distance
Re1 P3 2.3719(7)
Re1 P6 2.3773(7)
Re1 P4 2.3785(9)
Re1 P1 2.3854(7)
Re1 P2 2.3859(7)
Re1 P5 2.3889(9)
P1 C1 1.823(4)
P1 C2 1.836(4)
P1 C3 1.859(4)
P2 C5 1.797(4)
P2 C6 1.833(4)
P2 C4 1.895(5)
P3 C7 1.807(4)
P3 C8 1.845(5)
P3 C9 1.848(5)
P4 C11 1.813(4)
P4 C12 1.830(5)
P4 C10 1.855(5)
P5 C14 1.785(5)
P5 C13 1.791(5)
P5 C15 1.880(7)
P6 C17 1.816(4)
P6 C18 1.818(6)
P6 C16 1.822(6)
C1 H1A 0.9800
C1 H1B 0.9800
C1 H1C 0.9800
C2 H2A 0.9800
C2 H2B 0.9800
C2 H2C 0.9800
C3 C4 1.578(7)
C3 H3A 0.9900
C3 H3B 0.9900
C4 H4A 0.9900
C4 H4B 0.9900
C5 H5A 0.9800
C5 H5B 0.9800
C5 H5C 0.9800
C6 H6A 0.9800
C6 H6B 0.9800
C6 H6C 0.9800
C7 H7A 0.9800
C7 H7B 0.9800
C7 H7C 0.9800
C8 H8A 0.9800
C8 H8B 0.9800
C8 H8C 0.9800
C9 C10 1.371(9)
C9 H9A 0.9900
C9 H9B 0.9900
C10 H10A 0.9900
C10 H10B 0.9900
C11 H11A 0.9800
C11 H11B 0.9800
C11 H11C 0.9800
C12 H12A 0.9800
C12 H12B 0.9800
C12 H12C 0.9800
C13 H13A 0.9800
C13 H13B 0.9800
C13 H13C 0.9800
C14 H14A 0.9800
C14 H14B 0.9800
C14 H14C 0.9800
C15 C16 1.411(11)
C15 H15A 0.9900
C15 H15B 0.9900
C16 H16A 0.9900
C16 H16B 0.9900
C17 H17A 0.9800
C17 H17B 0.9800
C17 H17C 0.9800
C18 H18A 0.9800
C18 H18B 0.9800
C18 H18C 0.9800
B1 C25 1.649(4)
B1 C19 1.654(4)
B1 C37 1.656(3)
B1 C31 1.661(4)
C19 C24 1.394(4)
C19 C20 1.394(4)
C20 F31 1.341(4)
C20 C21 1.392(4)
C21 F21 1.348(4)
C21 C22 1.371(5)
C22 F22 1.350(3)
C22 C23 1.373(5)
C23 F23 1.341(4)
C23 C24 1.385(4)
C24 F24 1.342(3)
C25 C26 1.393(4)
C25 C30 1.394(3)
C26 F26 1.349(3)
C26 C27 1.390(4)
C27 F27 1.343(4)
C27 C28 1.378(5)
C28 F28 1.332(4)
C28 C29 1.377(4)
C29 F29 1.346(3)
C29 C30 1.375(4)
C30 F30 1.347(3)
C31 C36 1.386(3)
C31 C32 1.395(3)
C32 F32 1.355(3)
C32 C33 1.379(4)
C33 F33 1.350(3)
C33 C34 1.379(4)
C34 F34 1.342(3)
C34 C35 1.371(4)
C35 F35 1.344(3)
C35 C36 1.391(4)
C36 F36 1.350(3)
C37 C42 1.390(3)
C37 C38 1.391(3)
C38 F38 1.354(3)
C38 C39 1.389(3)
C39 F39 1.348(3)
C39 C40 1.373(4)
C40 F40 1.339(3)
C40 C41 1.375(4)
C41 F41 1.333(3)
C41 C42 1.391(3)
C42 F42 1.346(3)
C43 Cl1 1.745(7)
C43 Cl2 1.747(8)
C43 H43A 0.9900
C43 H43B 0.9900
